data_7157482
loop_
_publ_author_name
'Roy, Biswajit'
'Das, Eshani'
'Roy, Avijit'
'Mal, Dipakranjan'

_publ_section_title
;
 Ni(ii)-Catalyzed vinylic C-H functionalization of
 2-acetamido-3-arylacrylates to access isotetronic acids.
;
_journal_issue 19
_journal_name_full 'Organic &amp; biomolecular chemistry'
_journal_page_first 3697
_journal_page_last 3706
_journal_paper_doi 10.1039/d0ob00557f
_journal_volume 18
_journal_year 2020
_chemical_formula_sum 'C80 H56 N8 O40'
_chemical_formula_weight 1769.32
_space_group_crystal_system monoclinic
_space_group_IT_number 15
_space_group_name_Hall '-C 2yc'
_space_group_name_H-M_alt 'C 1 2/c 1'
_atom_sites_solution_hydrogens mixed
_audit_creation_method SHELXL-2014/7
_audit_update_record
;
2018-10-08 deposited with the CCDC.	2020-04-20 downloaded from the CCDC.
;
_cell_angle_alpha 90.00(3)
_cell_angle_beta 105.62(3)
_cell_angle_gamma 90.00(3)
_cell_formula_units_Z 1
_cell_length_a 25.689(5)
_cell_length_b 10.003(2)
_cell_length_c 7.418(2)
_cell_measurement_reflns_used 450
_cell_measurement_temperature 293(2)
_cell_measurement_theta_max 26.44
_cell_measurement_theta_min 1.646
_cell_volume 1835.8(8)
_computing_cell_refinement 'SAINT 6.45 ( Bruker, 2003)'
_computing_data_collection 'SMART 5.628 (Bruker, 2003)'
_computing_data_reduction 'SAINT 6.45  (Bruker, 2003)'
_computing_molecular_graphics 'Diamond 2.1e'
_computing_structure_refinement 'SHELXL-2014/7 (Sheldrick, 2014)'
_computing_structure_solution SIR-97
_diffrn_ambient_temperature 293(2)
_diffrn_measured_fraction_theta_full 0.999
_diffrn_measured_fraction_theta_max 0.990
_diffrn_measurement_device_type 'Bruker SMART APEX'
_diffrn_measurement_method /w-scans
_diffrn_radiation_type MoK\a
_diffrn_radiation_wavelength 0.71073
_diffrn_reflns_av_R_equivalents 0.0859
_diffrn_reflns_av_unetI/netI 0.0609
_diffrn_reflns_Laue_measured_fraction_full 0.999
_diffrn_reflns_Laue_measured_fraction_max 0.990
_diffrn_reflns_limit_h_max 32
_diffrn_reflns_limit_h_min -31
_diffrn_reflns_limit_k_max 12
_diffrn_reflns_limit_k_min -11
_diffrn_reflns_limit_l_max 9
_diffrn_reflns_limit_l_min -9
_diffrn_reflns_number 11385
_diffrn_reflns_point_group_measured_fraction_full 0.999
_diffrn_reflns_point_group_measured_fraction_max 0.990
_diffrn_reflns_theta_full 25.500
_diffrn_reflns_theta_max 26.440
_diffrn_reflns_theta_min 1.646
_diffrn_source 'fine-focus sealed tube'
_exptl_absorpt_coefficient_mu 0.131
_exptl_absorpt_correction_T_max 0.992
_exptl_absorpt_correction_T_min 0.989
_exptl_absorpt_correction_type empirical
_exptl_absorpt_process_details SADABS
_exptl_crystal_colour colorless
_exptl_crystal_density_diffrn 1.600
_exptl_crystal_description needle
_exptl_crystal_F_000 912
_exptl_crystal_size_max 0.11
_exptl_crystal_size_mid 0.07
_exptl_crystal_size_min 0.05
_refine_diff_density_max 0.266
_refine_diff_density_min -0.315
_refine_diff_density_rms 0.111
_refine_ls_extinction_method none
_refine_ls_goodness_of_fit_ref 1.019
_refine_ls_hydrogen_treatment mixed
_refine_ls_matrix_type full
_refine_ls_number_parameters 149
_refine_ls_number_reflns 1880
_refine_ls_number_restraints 0
_refine_ls_restrained_S_all 1.019
_refine_ls_R_factor_all 0.0910
_refine_ls_R_factor_gt 0.0536
_refine_ls_shift/su_max 0.000
_refine_ls_shift/su_mean 0.000
_refine_ls_structure_factor_coef Fsqd
_refine_ls_weighting_details 'w=1/[\s^2^(Fo^2^)+(0.0722P)^2^] where P=(Fo^2^+2Fc^2^)/3'
_refine_ls_weighting_scheme calc
_refine_ls_wR_factor_gt 0.1228
_refine_ls_wR_factor_ref 0.1473
_reflns_Friedel_coverage 0.000
_reflns_number_gt 1152
_reflns_number_total 1880
_reflns_threshold_expression 'I > 2\s(I)'
_cod_data_source_file d0ob00557f2.cif
_cod_data_source_block 9q
_cod_depositor_comments 'Adding full bibliography for 7157480--7157483.cif.'
_cod_original_sg_symbol_H-M 'C 2/c'
_cod_database_code 7157482
_shelx_shelxl_version_number 2014/7
_shelx_space_group_comment
;
The symmetry employed for this shelxl refinement is uniquely defined
by the following loop, which should always be used as a source of
symmetry information in preference to the above space-group names.
They are only intended as comments.
;

loop_
_space_group_symop_operation_xyz
'x, y, z'
'-x, y, -z+1/2'
'x+1/2, y+1/2, z'
'-x+1/2, y+1/2, -z+1/2'
'-x, -y, -z'
'x, -y, z-1/2'
'-x+1/2, -y+1/2, -z'
'x+1/2, -y+1/2, z-1/2'

loop_
_atom_site_label
_atom_site_type_symbol
_atom_site_fract_x
_atom_site_fract_y
_atom_site_fract_z
_atom_site_U_iso_or_equiv
_atom_site_adp_type
_atom_site_occupancy
_atom_site_site_symmetry_order
_atom_site_calc_flag
_atom_site_refinement_flags_posn
_atom_site_refinement_flags_adp
_atom_site_refinement_flags_occupancy
_atom_site_disorder_assembly
_atom_site_disorder_group
O3 O 0.62508(6) 0.01220(15) 0.3700(2) 0.0549(5) Uani 1 1 d . . . . .
O4 O 0.52540(6) 0.21708(18) 0.4799(3) 0.0577(5) Uani 1 1 d . . . . .
O5 O 0.55212(7) -0.06482(16) 0.4444(3) 0.0647(6) Uani 1 1 d . . . . .
N1 N 0.72433(8) 0.6177(2) 0.3221(3) 0.0539(6) Uani 1 1 d . . . . .
O2 O 0.72775(8) 0.73532(19) 0.2816(3) 0.0753(6) Uani 1 1 d . . . . .
O1 O 0.76073(7) 0.5382(2) 0.3357(3) 0.0867(7) Uani 1 1 d . . . . .
C5 C 0.61784(8) 0.3852(2) 0.3866(3) 0.0384(5) Uani 1 1 d . . . . .
C7 C 0.60922(8) 0.2415(2) 0.3934(3) 0.0399(6) Uani 1 1 d . . . . .
C6 C 0.66593(8) 0.4341(2) 0.3606(3) 0.0423(5) Uani 1 1 d . . . . .
H6 H 0.6929 0.3754 0.3483 0.051 Uiso 1 1 calc R U . . .
C9 C 0.56924(9) 0.1719(2) 0.4336(3) 0.0426(6) Uani 1 1 d . . . . .
C10 C 0.57904(9) 0.0293(2) 0.4193(3) 0.0466(6) Uani 1 1 d . . . . .
C1 C 0.67338(9) 0.5704(2) 0.3531(3) 0.0436(6) Uani 1 1 d . . . . .
C4 C 0.57830(9) 0.4773(2) 0.4026(3) 0.0464(6) Uani 1 1 d . . . . .
H4 H 0.5458 0.4464 0.4195 0.056 Uiso 1 1 calc R U . . .
C2 C 0.63495(10) 0.6611(2) 0.3685(3) 0.0496(6) Uani 1 1 d . . . . .
H2 H 0.6409 0.7525 0.3623 0.060 Uiso 1 1 calc R U . . .
C3 C 0.58679(10) 0.6125(2) 0.3938(3) 0.0524(6) Uani 1 1 d . . . . .
H3 H 0.5600 0.6720 0.4049 0.063 Uiso 1 1 calc R U . . .
C8 C 0.64816(9) 0.1424(2) 0.3525(4) 0.0500(6) Uani 1 1 d . . . . .
H8A H 0.6520 0.1551 0.2271 0.060 Uiso 1 1 calc R U . . .
H8B H 0.6834 0.1515 0.4413 0.060 Uiso 1 1 calc R U . . .
H4A H 0.5053(13) 0.142(3) 0.499(4) 0.108(12) Uiso 1 1 d . . . . .

loop_
_atom_site_aniso_label
_atom_site_aniso_U_11
_atom_site_aniso_U_22
_atom_site_aniso_U_33
_atom_site_aniso_U_23
_atom_site_aniso_U_13
_atom_site_aniso_U_12
O3 0.0512(9) 0.0319(9) 0.0905(14) -0.0019(8) 0.0347(9) -0.0013(7)
O4 0.0496(10) 0.0423(11) 0.0927(14) -0.0039(9) 0.0389(9) -0.0016(8)
O5 0.0600(10) 0.0365(10) 0.1071(15) -0.0020(9) 0.0388(10) -0.0093(8)
N1 0.0569(12) 0.0419(13) 0.0634(13) 0.0059(10) 0.0168(10) -0.0121(10)
O2 0.0838(14) 0.0481(12) 0.0967(16) 0.0128(10) 0.0291(11) -0.0189(10)
O1 0.0593(11) 0.0639(14) 0.148(2) 0.0225(13) 0.0479(12) 0.0003(10)
C5 0.0411(11) 0.0324(12) 0.0435(12) 0.0000(9) 0.0144(9) 0.0002(9)
C7 0.0396(11) 0.0325(13) 0.0495(14) 0.0012(10) 0.0152(10) 0.0001(9)
C6 0.0427(11) 0.0372(13) 0.0483(13) 0.0025(10) 0.0147(10) 0.0008(10)
C9 0.0398(11) 0.0353(13) 0.0557(14) -0.0024(10) 0.0182(10) 0.0010(10)
C10 0.0425(12) 0.0388(13) 0.0621(15) -0.0019(11) 0.0203(11) -0.0027(10)
C1 0.0496(12) 0.0353(13) 0.0476(13) 0.0020(10) 0.0158(10) -0.0055(10)
C4 0.0477(12) 0.0397(13) 0.0557(14) 0.0004(11) 0.0208(10) 0.0049(10)
C2 0.0641(15) 0.0310(13) 0.0556(15) 0.0009(10) 0.0196(12) 0.0005(11)
C3 0.0640(14) 0.0389(14) 0.0594(15) 0.0031(12) 0.0255(12) 0.0140(11)
C8 0.0474(12) 0.0324(13) 0.0755(17) 0.0023(12) 0.0259(12) -0.0011(10)

loop_
_atom_type_symbol
_atom_type_description
_atom_type_scat_dispersion_real
_atom_type_scat_dispersion_imag
_atom_type_scat_source
C C 0.0033 0.0016 'International Tables Vol C Tables 4.2.6.8 and 6.1.1.4'
H H 0.0000 0.0000 'International Tables Vol C Tables 4.2.6.8 and 6.1.1.4'
N N 0.0061 0.0033 'International Tables Vol C Tables 4.2.6.8 and 6.1.1.4'
O O 0.0106 0.0060 'International Tables Vol C Tables 4.2.6.8 and 6.1.1.4'

loop_
_geom_angle_atom_site_label_1
_geom_angle_atom_site_label_2
_geom_angle_atom_site_label_3
_geom_angle
_geom_angle_site_symmetry_1
_geom_angle_site_symmetry_3
_geom_angle_publ_flag
C10 O3 C8 108.79(17) . . ?
C9 O4 H4A 108(2) . . ?
O1 N1 O2 123.2(2) . . ?
O1 N1 C1 118.5(2) . . ?
O2 N1 C1 118.3(2) . . ?
C6 C5 C4 118.3(2) . . ?
C6 C5 C7 120.04(19) . . ?
C4 C5 C7 121.68(19) . . ?
C9 C7 C5 130.81(19) . . ?
C9 C7 C8 107.17(19) . . ?
C5 C7 C8 122.02(18) . . ?
C1 C6 C5 119.4(2) . . ?
C1 C6 H6 120.3 . . ?
C5 C6 H6 120.3 . . ?
C7 C9 O4 128.9(2) . . ?
C7 C9 C10 109.6(2) . . ?
O4 C9 C10 121.5(2) . . ?
O5 C10 O3 121.7(2) . . ?
O5 C10 C9 129.2(2) . . ?
O3 C10 C9 109.1(2) . . ?
C2 C1 C6 122.7(2) . . ?
C2 C1 N1 119.6(2) . . ?
C6 C1 N1 117.6(2) . . ?
C3 C4 C5 121.0(2) . . ?
C3 C4 H4 119.5 . . ?
C5 C4 H4 119.5 . . ?
C1 C2 C3 118.0(2) . . ?
C1 C2 H2 121.0 . . ?
C3 C2 H2 121.0 . . ?
C4 C3 C2 120.6(2) . . ?
C4 C3 H3 119.7 . . ?
C2 C3 H3 119.7 . . ?
O3 C8 C7 105.35(17) . . ?
O3 C8 H8A 110.7 . . ?
C7 C8 H8A 110.7 . . ?
O3 C8 H8B 110.7 . . ?
C7 C8 H8B 110.7 . . ?
H8A C8 H8B 108.8 . . ?

loop_
_geom_bond_atom_site_label_1
_geom_bond_atom_site_label_2
_geom_bond_distance
_geom_bond_site_symmetry_2
_geom_bond_publ_flag
O3 C10 1.339(3) . ?
O3 C8 1.451(3) . ?
O4 C9 1.342(3) . ?
O4 H4A 0.94(3) . ?
O5 C10 1.212(3) . ?
N1 O1 1.211(3) . ?
N1 O2 1.223(3) . ?
N1 C1 1.467(3) . ?
C5 C6 1.389(3) . ?
C5 C4 1.399(3) . ?
C5 C7 1.458(3) . ?
C7 C9 1.339(3) . ?
C7 C8 1.496(3) . ?
C6 C1 1.381(3) . ?
C6 H6 0.9300 . ?
C9 C10 1.457(3) . ?
C1 C2 1.367(3) . ?
C4 C3 1.375(3) . ?
C4 H4 0.9300 . ?
C2 C3 1.388(4) . ?
C2 H2 0.9300 . ?
C3 H3 0.9300 . ?
C8 H8A 0.9700 . ?
C8 H8B 0.9700 . ?
